data_7130692
loop_
_publ_author_name
'Burt, Liam K.'
'Hill, Anthony F.'
'Jones, Stephanie L.'

_publ_section_title
;
 Thiocarbonylphosphorane and arsorane ligands.
;
_journal_issue 79
_journal_name_full 'Chemical communications (Cambridge, England)'
_journal_page_first 11091
_journal_page_last 11094
_journal_paper_doi 10.1039/d2cc03747e
_journal_volume 58
_journal_year 2022
_chemical_formula_moiety 'C31 H35 B N6 O2 P S W, F6 P, 2(C2 H3 N)'
_chemical_formula_sum 'C35 H41 B F6 N8 O2 P2 S W'
_chemical_formula_weight 1008.42
_space_group_crystal_system monoclinic
_space_group_IT_number 14
_space_group_name_Hall '-P 2ybc'
_space_group_name_H-M_alt 'P 1 21/c 1'
_atom_sites_solution_hydrogens geom
_atom_sites_solution_primary dual
_audit_creation_date 2022-04-25
_audit_creation_method
;
Olex2 1.5-alpha
(compiled 2022.04.07 svn.rca3783a0 for OlexSys, GUI svn.r6498)
;
_audit_update_record
;
2022-06-19 deposited with the CCDC.	2022-09-07 downloaded from the CCDC.
;
_cell_angle_alpha 90
_cell_angle_beta 103.4520(10)
_cell_angle_gamma 90
_cell_formula_units_Z 4
_cell_length_a 14.1710(2)
_cell_length_b 13.29580(10)
_cell_length_c 22.8330(3)
_cell_measurement_reflns_used 15995
_cell_measurement_temperature 150.01(10)
_cell_measurement_theta_max 73.6210
_cell_measurement_theta_min 4.6000
_cell_volume 4184.05(9)
_computing_cell_refinement 'CrysAlisPro 1.171.40.79a (Rigaku OD, 2020)'
_computing_data_collection 'CrysAlisPro 1.171.40.79a (Rigaku OD, 2020)'
_computing_data_reduction 'CrysAlisPro 1.171.40.79a (Rigaku OD, 2020)'
_computing_molecular_graphics 'Olex2 1.5-alpha (Dolomanov et al., 2009)'
_computing_publication_material 'Olex2 1.5-alpha (Dolomanov et al., 2009)'
_computing_structure_refinement 'SHELXL 2018/3 (Sheldrick, 2015)'
_computing_structure_solution 'SHELXT 2018/2 (Sheldrick, 2018)'
_diffrn_ambient_environment N~2~
_diffrn_ambient_temperature 150.01(10)
_diffrn_detector 'CCD plate'
_diffrn_detector_area_resol_mean 8.1297
_diffrn_detector_type EosS2
_diffrn_measured_fraction_theta_full 0.999
_diffrn_measured_fraction_theta_max 0.999
_diffrn_measurement_details
;
List of Runs (angles in degrees, time in seconds):

  # Type    Start    End  Width  t~exp~   \w     \q     \k     \f   Frames
#--------------------------------------------------------------------------
  1  \w     18.00 106.00   1.00    4.00    --   36.95  38.00-180.00   88
  2  \w    -30.00  54.00   1.00    4.00    --   36.95 -57.00-180.00   84
  3  \w      6.00  76.00   1.00    4.00    --   36.95 -99.00 120.00   70
  4  \w      6.00  76.00   1.00    4.00    --   36.95 -99.00   0.00   70
  5  \w     20.00 104.00   1.00    4.00    --   36.95  57.00 -60.00   84
  6  \w      6.00  33.00   1.00    4.00    --   36.95  84.00-129.61   27
  7  \w    -34.00  66.00   1.00    4.00    --   36.95 -19.00   0.00  100
  8  \w     41.00 109.00   1.00   25.00    --  111.00-111.00 -90.00   68
  9  \w     43.00 138.00   1.00   25.00    --  111.00 -77.00 -90.00   95
 10  \w     42.00 130.00   1.00   25.00    --  111.00 -38.00 -60.00   88
 11  \w     41.00 109.00   1.00   25.00    --  111.00-111.00  90.00   68
 12  \w    103.00 178.00   1.00   25.00    --  111.00  77.00  30.00   75
 13  \w     42.00 130.00   1.00   25.00    --  111.00 -38.00  90.00   88
 14  \w     42.00 130.00   1.00   25.00    --  111.00 -38.00  30.00   88
 15  \w     41.00 109.00   1.00   25.00    --  111.00-111.00   0.00   68
 16  \w     42.00 130.00   1.00   25.00    --  111.00 -38.00-150.00   88
 17  \w     92.00 178.00   1.00   25.00    --  111.00  38.00-180.00   86
 18  \w     43.00 138.00   1.00   25.00    --  111.00 -77.00  90.00   95
 19  \w     41.00 109.00   1.00   25.00    --  111.00-111.00-180.00   68
 20  \w     65.00 178.00   1.00   25.00    --  111.00  12.00 -60.00  113
 21  \w     18.00 106.00   1.00    4.00    --   36.95  38.00  90.00   88
 22  \w      4.00  30.00   1.00    4.00    --   36.95  88.00  -8.66   26
 23  \w      3.00  29.00   1.00    4.00    --   36.95  90.00  40.73   26
;
_diffrn_measurement_device 'four-circle diffractometer'
_diffrn_measurement_device_type 'SuperNova, Dual, Cu at home/near, EosS2'
_diffrn_measurement_method '\w scans'
_diffrn_orient_matrix_type 'CrysAlisPro convention (1999,Acta A55,543-557)'
_diffrn_orient_matrix_UB_11 -0.1110082000
_diffrn_orient_matrix_UB_12 -0.0089666000
_diffrn_orient_matrix_UB_13 -0.0218949000
_diffrn_orient_matrix_UB_21 -0.0034080000
_diffrn_orient_matrix_UB_22 -0.0632723000
_diffrn_orient_matrix_UB_23 0.0559767000
_diffrn_orient_matrix_UB_31 -0.0126538000
_diffrn_orient_matrix_UB_32 0.0966228000
_diffrn_orient_matrix_UB_33 0.0346583000
_diffrn_radiation_monochromator mirror
_diffrn_radiation_probe x-ray
_diffrn_radiation_type 'Cu K\a'
_diffrn_radiation_wavelength 1.54184
_diffrn_reflns_av_R_equivalents 0.0374
_diffrn_reflns_av_unetI/netI 0.0324
_diffrn_reflns_Laue_measured_fraction_full 0.999
_diffrn_reflns_Laue_measured_fraction_max 0.999
_diffrn_reflns_limit_h_max 16
_diffrn_reflns_limit_h_min -17
_diffrn_reflns_limit_k_max 16
_diffrn_reflns_limit_k_min -13
_diffrn_reflns_limit_l_max 27
_diffrn_reflns_limit_l_min -23
_diffrn_reflns_number 33037
_diffrn_reflns_point_group_measured_fraction_full 0.999
_diffrn_reflns_point_group_measured_fraction_max 0.999
_diffrn_reflns_theta_full 67.684
_diffrn_reflns_theta_max 70.074
_diffrn_reflns_theta_min 3.875
_diffrn_source 'micro-focus sealed X-ray tube'
_diffrn_source_type 'SuperNova (Cu) X-ray Source'
_exptl_absorpt_coefficient_mu 6.905
_exptl_absorpt_correction_T_max 1.000
_exptl_absorpt_correction_T_min 0.451
_exptl_absorpt_correction_type gaussian
_exptl_absorpt_process_details
;
CrysAlisPro 1.171.40.79a (Rigaku Oxford Diffraction, 2020)
Numerical absorption correction based on gaussian integration over
			a multifaceted crystal model
Empirical absorption correction using spherical harmonics,
 implemented in SCALE3 ABSPACK scaling algorithm.
;
_exptl_crystal_colour 'clear dark blue'
_exptl_crystal_density_diffrn 1.601
_exptl_crystal_description plate
_exptl_crystal_F_000 2008
_exptl_crystal_recrystallization_method 'Re-crystallisation from solvent: Et2O, MeCN'
_exptl_crystal_size_max 0.141
_exptl_crystal_size_mid 0.093
_exptl_crystal_size_min 0.026
_refine_diff_density_max 0.669
_refine_diff_density_min -0.868
_refine_diff_density_rms 0.073
_refine_ls_extinction_method none
_refine_ls_goodness_of_fit_ref 1.014
_refine_ls_hydrogen_treatment constr
_refine_ls_matrix_type full
_refine_ls_number_parameters 514
_refine_ls_number_reflns 7935
_refine_ls_number_restraints 0
_refine_ls_restrained_S_all 1.014
_refine_ls_R_factor_all 0.0324
_refine_ls_R_factor_gt 0.0272
_refine_ls_shift/su_max 0.004
_refine_ls_shift/su_mean 0.000
_refine_ls_structure_factor_coef Fsqd
_refine_ls_weighting_details 'w=1/[\s^2^(Fo^2^)+(0.0251P)^2^+4.9390P] where P=(Fo^2^+2Fc^2^)/3'
_refine_ls_weighting_scheme calc
_refine_ls_wR_factor_gt 0.0620
_refine_ls_wR_factor_ref 0.0646
_reflns_Friedel_coverage 0.000
_reflns_number_gt 7020
_reflns_number_total 7935
_reflns_threshold_expression 'I > 2\s(I)'
_cod_data_source_file d2cc03747e2.cif
_cod_data_source_block lb068_faces
_cod_depositor_comments 'Adding full bibliography for 7130690--7130692.cif.'
_cod_database_code 7130692
_shelx_shelxl_version_number 2018/3
_chemical_oxdiff_formula C35H41BF6N8O2P2SW
_chemical_oxdiff_usercomment 'MeCN/Et2O layer @ -20 degC, argon 2 weeks'
_shelx_space_group_comment
;
The symmetry employed for this shelxl refinement is uniquely defined
by the following loop, which should always be used as a source of
symmetry information in preference to the above space-group names.
They are only intended as comments.
;
_olex2_refinement_description
;
1. Fixed Uiso
 At 1.2 times of:
  All B(H) groups, All C(H) groups
 At 1.5 times of:
  All C(H,H,H) groups
2.a Ternary CH refined with riding coordinates:
 B1(H1)
2.b Aromatic/amide H refined with riding coordinates:
 C6(H6), C11(H11), C16(H16), C21(H21), C22(H22), C23(H23), C24(H24), C25(H25),
 C31(H31), C32(H32), C33(H33), C34(H34), C35(H35)
2.c Idealised Me refined as rotating group:
 C4(H4A,H4B,H4C), C8(H8A,H8B,H8C), C9(H9A,H9B,H9C), C13(H13A,H13B,H13C),
 C14(H14A,H14B,H14C), C18(H18A,H18B,H18C), C19(H19A,H19B,H19C), C41(H41A,H41B,
 H41C), C43(H43A,H43B,H43C)
;
_ins_header
;
TITL LB068_faces in P2(1)/c 
REM P2(1)/c (#14 in standard setting)
CELL 1.54184  14.170981  13.295752  22.833001  90.0000 103.4525  90.0000
ZERR    4.00   0.000209   0.000140   0.000325   0.0000   0.0014   0.0000
LATT  1
SYMM -x, y+1/2,-z+1/2 
SFAC C H B N O F P S W
UNIT 140.00 164.00 4.00 32.00 8.00 24.00 8.00 4.00 4.00
TREF
HKLF 4
END
;
_olex2_submission_special_instructions 'No special instructions were received'
_oxdiff_exptl_absorpt_empirical_details
;
Empirical correction (ABSPACK) includes:
- Absorption correction using spherical harmonics
- Frame scaling
;
_oxdiff_exptl_absorpt_empirical_full_max 1.306
_oxdiff_exptl_absorpt_empirical_full_min 0.770
_publcif_funding_html
;
;

loop_
_space_group_symop_operation_xyz
'x, y, z'
'-x, y+1/2, -z+1/2'
'-x, -y, -z'
'x, -y-1/2, z-1/2'

loop_
_atom_site_label
_atom_site_type_symbol
_atom_site_fract_x
_atom_site_fract_y
_atom_site_fract_z
_atom_site_U_iso_or_equiv
_atom_site_adp_type
_atom_site_occupancy
_atom_site_site_symmetry_order
_atom_site_calc_flag
_atom_site_refinement_flags_posn
_atom_site_refinement_flags_adp
_atom_site_refinement_flags_occupancy
_atom_site_disorder_assembly
_atom_site_disorder_group
W1 W 0.68664(2) 0.54632(2) 0.66191(2) 0.02527(5) Uani 1 1 d . . . . .
S1 S 0.63847(6) 0.63508(6) 0.75030(4) 0.03412(16) Uani 1 1 d . . . . .
P1 P 0.74162(6) 0.80596(6) 0.69821(4) 0.03138(16) Uani 1 1 d . . . . .
O1 O 0.6419(2) 0.6833(2) 0.54658(12) 0.0519(7) Uani 1 1 d . . . . .
O2 O 0.91356(19) 0.5712(2) 0.69311(14) 0.0543(7) Uani 1 1 d . . . . .
N1 N 0.7060(2) 0.43462(19) 0.59490(12) 0.0315(6) Uani 1 1 d . . . . .
N2 N 0.6532(2) 0.34632(19) 0.59157(12) 0.0319(6) Uani 1 1 d . . . . .
N3 N 0.53254(18) 0.50126(18) 0.63568(11) 0.0267(5) Uani 1 1 d . . . . .
N4 N 0.50867(19) 0.40093(19) 0.62892(11) 0.0282(5) Uani 1 1 d . . . . .
N5 N 0.70433(19) 0.41215(19) 0.72074(12) 0.0303(5) Uani 1 1 d . . . . .
N6 N 0.6530(2) 0.32683(18) 0.70025(12) 0.0295(5) Uani 1 1 d . . . . .
C1 C 0.7029(2) 0.6801(2) 0.70087(14) 0.0311(6) Uani 1 1 d . . . . .
C2 C 0.6610(3) 0.6371(3) 0.58816(15) 0.0370(7) Uani 1 1 d . . . . .
C3 C 0.8330(3) 0.5631(3) 0.68082(17) 0.0383(8) Uani 1 1 d . . . . .
C4 C 0.8244(3) 0.5108(3) 0.54057(18) 0.0469(9) Uani 1 1 d . . . . .
H4A H 0.859523 0.487368 0.512023 0.070 Uiso 1 1 calc R U . . .
H4B H 0.869260 0.528473 0.577511 0.070 Uiso 1 1 calc R U . . .
H4C H 0.786754 0.568859 0.524603 0.070 Uiso 1 1 calc R U . . .
C5 C 0.7581(3) 0.4294(3) 0.55238(16) 0.0374(7) Uani 1 1 d . . . . .
C6 C 0.7396(3) 0.3382(3) 0.52264(17) 0.0435(8) Uani 1 1 d . . . . .
H6 H 0.766458 0.315194 0.491635 0.052 Uiso 1 1 calc R U . . .
C7 C 0.6735(3) 0.2879(2) 0.54792(16) 0.0379(7) Uani 1 1 d . . . . .
C8 C 0.6277(3) 0.1866(3) 0.53183(18) 0.0496(10) Uani 1 1 d . . . . .
H8A H 0.647451 0.141724 0.565367 0.074 Uiso 1 1 calc R U . . .
H8B H 0.648078 0.160129 0.497642 0.074 Uiso 1 1 calc R U . . .
H8C H 0.558375 0.193382 0.522204 0.074 Uiso 1 1 calc R U . . .
C9 C 0.4459(3) 0.6663(3) 0.62148(18) 0.0431(8) Uani 1 1 d . . . . .
H9A H 0.487630 0.692055 0.657631 0.065 Uiso 1 1 calc R U . . .
H9B H 0.380506 0.687987 0.619202 0.065 Uiso 1 1 calc R U . . .
H9C H 0.467000 0.691015 0.587136 0.065 Uiso 1 1 calc R U . . .
C10 C 0.4498(2) 0.5534(2) 0.62219(14) 0.0325(6) Uani 1 1 d . . . . .
C11 C 0.3719(2) 0.4868(3) 0.60798(15) 0.0368(7) Uani 1 1 d . . . . .
H11 H 0.306300 0.503314 0.597869 0.044 Uiso 1 1 calc R U . . .
C12 C 0.4116(2) 0.3914(3) 0.61192(14) 0.0333(7) Uani 1 1 d . . . . .
C13 C 0.3620(3) 0.2915(3) 0.60003(16) 0.0418(8) Uani 1 1 d . . . . .
H13A H 0.388837 0.254617 0.571576 0.063 Uiso 1 1 calc R U . . .
H13B H 0.293849 0.301569 0.583921 0.063 Uiso 1 1 calc R U . . .
H13C H 0.371679 0.254269 0.636971 0.063 Uiso 1 1 calc R U . . .
C14 C 0.8275(3) 0.4661(3) 0.81275(19) 0.0569(11) Uani 1 1 d . . . . .
H14A H 0.877851 0.482396 0.792588 0.085 Uiso 1 1 calc R U . . .
H14B H 0.855663 0.437017 0.851322 0.085 Uiso 1 1 calc R U . . .
H14C H 0.792894 0.526224 0.818175 0.085 Uiso 1 1 calc R U . . .
C15 C 0.7588(3) 0.3925(3) 0.77557(16) 0.0383(7) Uani 1 1 d . . . . .
C16 C 0.7425(3) 0.2937(3) 0.79075(17) 0.0435(8) Uani 1 1 d . . . . .
H16 H 0.770958 0.260791 0.826433 0.052 Uiso 1 1 calc R U . . .
C17 C 0.6760(3) 0.2543(2) 0.74239(16) 0.0357(7) Uani 1 1 d . . . . .
C18 C 0.6319(3) 0.1514(2) 0.73446(18) 0.0441(8) Uani 1 1 d . . . . .
H18A H 0.562867 0.156620 0.729224 0.066 Uiso 1 1 calc R U . . .
H18B H 0.658390 0.111485 0.769448 0.066 Uiso 1 1 calc R U . . .
H18C H 0.646187 0.120171 0.699611 0.066 Uiso 1 1 calc R U . . .
C19 C 0.8160(3) 0.8225(3) 0.64556(17) 0.0410(8) Uani 1 1 d . . . . .
H19A H 0.873433 0.782169 0.657565 0.061 Uiso 1 1 calc R U . . .
H19B H 0.833811 0.891990 0.644605 0.061 Uiso 1 1 calc R U . . .
H19C H 0.780581 0.802095 0.606236 0.061 Uiso 1 1 calc R U . . .
C20 C 0.6329(2) 0.8788(2) 0.67730(15) 0.0323(7) Uani 1 1 d . . . . .
C21 C 0.6003(3) 0.9150(2) 0.61866(15) 0.0368(7) Uani 1 1 d . . . . .
H21 H 0.637656 0.906862 0.590483 0.044 Uiso 1 1 calc R U . . .
C22 C 0.5114(3) 0.9630(3) 0.60323(17) 0.0444(8) Uani 1 1 d . . . . .
H22 H 0.489668 0.989136 0.564652 0.053 Uiso 1 1 calc R U . . .
C23 C 0.4542(3) 0.9728(3) 0.64472(19) 0.0455(8) Uani 1 1 d . . . . .
H23 H 0.394049 1.004174 0.633737 0.055 Uiso 1 1 calc R U . . .
C24 C 0.4872(3) 0.9356(3) 0.70252(18) 0.0414(8) Uani 1 1 d . . . . .
H24 H 0.448742 0.942081 0.730254 0.050 Uiso 1 1 calc R U . . .
C25 C 0.5761(3) 0.8891(2) 0.71934(16) 0.0365(7) Uani 1 1 d . . . . .
H25 H 0.598211 0.864917 0.758340 0.044 Uiso 1 1 calc R U . . .
C30 C 0.8083(3) 0.8456(3) 0.77137(16) 0.0385(7) Uani 1 1 d . . . . .
C31 C 0.8290(3) 0.9485(3) 0.7796(2) 0.0538(10) Uani 1 1 d . . . . .
H31 H 0.808867 0.993488 0.747980 0.065 Uiso 1 1 calc R U . . .
C32 C 0.8794(3) 0.9820(4) 0.8349(2) 0.0618(12) Uani 1 1 d . . . . .
H32 H 0.894481 1.049950 0.840491 0.074 Uiso 1 1 calc R U . . .
C33 C 0.9077(3) 0.9162(4) 0.8821(2) 0.0652(13) Uani 1 1 d . . . . .
H33 H 0.939916 0.940170 0.919748 0.078 Uiso 1 1 calc R U . . .
C34 C 0.8885(3) 0.8144(4) 0.8739(2) 0.0651(13) Uani 1 1 d . . . . .
H34 H 0.909400 0.769852 0.905692 0.078 Uiso 1 1 calc R U . . .
C35 C 0.8378(3) 0.7788(3) 0.81815(18) 0.0482(9) Uani 1 1 d . . . . .
H35 H 0.824022 0.710631 0.812522 0.058 Uiso 1 1 calc R U . . .
B1 B 0.5896(3) 0.3221(2) 0.63631(16) 0.0294(7) Uani 1 1 d . . . . .
H1 H 0.556440 0.243157 0.626828 0.035 Uiso 1 1 calc R U . . .
P2 P 1.01824(8) 0.74396(9) 0.55292(5) 0.0505(2) Uani 1 1 d . . . . .
F1 F 0.90376(19) 0.7431(2) 0.52961(14) 0.0667(7) Uani 1 1 d . . . . .
F2 F 1.1330(2) 0.7480(4) 0.57506(13) 0.1036(14) Uani 1 1 d . . . . .
F3 F 1.0235(3) 0.6327(2) 0.52815(16) 0.0840(9) Uani 1 1 d . . . . .
F4 F 1.0117(3) 0.8554(2) 0.57793(13) 0.0795(9) Uani 1 1 d . . . . .
F5 F 1.0094(2) 0.7010(2) 0.61624(13) 0.0746(9) Uani 1 1 d . . . . .
F6 F 1.0279(3) 0.7882(3) 0.48978(12) 0.0897(11) Uani 1 1 d . . . . .
N7 N 0.8298(5) 0.0902(4) 0.6494(3) 0.109(2) Uani 1 1 d . . . . .
C40 C 0.8591(5) 0.1667(4) 0.6618(3) 0.0795(16) Uani 1 1 d . . . . .
C41 C 0.8952(4) 0.2683(4) 0.6788(4) 0.108(3) Uani 1 1 d . . . . .
H41A H 0.939712 0.287793 0.655007 0.162 Uiso 1 1 calc R U . . .
H41B H 0.927767 0.269151 0.720693 0.162 Uiso 1 1 calc R U . . .
H41C H 0.841654 0.314467 0.671985 0.162 Uiso 1 1 calc R U . . .
N8 N 0.6860(3) 0.5767(3) 0.99017(17) 0.0579(9) Uani 1 1 d . . . . .
C42 C 0.7588(3) 0.5427(3) 0.99207(18) 0.0500(9) Uani 1 1 d . . . . .
C43 C 0.8537(5) 0.4976(5) 0.9972(3) 0.0914(19) Uani 1 1 d . . . . .
H43A H 0.848829 0.444028 0.968479 0.137 Uiso 1 1 calc R U . . .
H43B H 0.876975 0.471438 1.037122 0.137 Uiso 1 1 calc R U . . .
H43C H 0.898063 0.547656 0.989352 0.137 Uiso 1 1 calc R U . . .

loop_
_atom_site_aniso_label
_atom_site_aniso_U_11
_atom_site_aniso_U_22
_atom_site_aniso_U_33
_atom_site_aniso_U_23
_atom_site_aniso_U_13
_atom_site_aniso_U_12
W1 0.03113(7) 0.01994(7) 0.02593(7) 0.00094(5) 0.00905(5) -0.00198(5)
S1 0.0437(4) 0.0276(3) 0.0344(4) -0.0025(3) 0.0157(3) -0.0054(3)
P1 0.0383(4) 0.0222(3) 0.0349(4) -0.0011(3) 0.0108(3) -0.0029(3)
O1 0.081(2) 0.0389(14) 0.0352(14) 0.0100(12) 0.0135(13) -0.0015(13)
O2 0.0329(15) 0.0636(19) 0.0678(19) 0.0057(15) 0.0149(12) -0.0007(12)
N1 0.0416(15) 0.0222(12) 0.0348(14) -0.0019(10) 0.0173(12) -0.0032(10)
N2 0.0435(15) 0.0227(12) 0.0336(14) -0.0013(10) 0.0172(12) -0.0024(11)
N3 0.0297(13) 0.0214(11) 0.0293(13) -0.0003(10) 0.0073(10) -0.0039(10)
N4 0.0318(13) 0.0254(12) 0.0276(12) -0.0014(10) 0.0072(10) -0.0053(10)
N5 0.0343(13) 0.0220(12) 0.0340(14) 0.0069(10) 0.0067(11) 0.0009(10)
N6 0.0375(14) 0.0199(11) 0.0329(14) 0.0027(10) 0.0120(11) -0.0001(10)
C1 0.0392(17) 0.0222(14) 0.0324(16) -0.0014(12) 0.0097(13) -0.0019(12)
C2 0.0478(19) 0.0324(16) 0.0324(17) -0.0084(15) 0.0125(14) -0.0099(14)
C3 0.042(2) 0.0320(17) 0.0456(19) 0.0077(14) 0.0202(15) 0.0048(14)
C4 0.056(2) 0.046(2) 0.047(2) -0.0056(17) 0.0301(18) -0.0128(18)
C5 0.0434(18) 0.0361(17) 0.0380(17) -0.0004(14) 0.0203(15) -0.0002(14)
C6 0.055(2) 0.0399(19) 0.0424(19) -0.0026(15) 0.0257(17) 0.0033(16)
C7 0.054(2) 0.0271(16) 0.0357(17) -0.0031(13) 0.0163(15) 0.0045(14)
C8 0.078(3) 0.0298(17) 0.045(2) -0.0098(15) 0.024(2) -0.0029(18)
C9 0.045(2) 0.0324(18) 0.049(2) 0.0000(15) 0.0049(16) 0.0065(15)
C10 0.0344(16) 0.0343(17) 0.0281(15) -0.0006(13) 0.0057(12) 0.0009(13)
C11 0.0338(17) 0.0399(18) 0.0361(17) 0.0027(14) 0.0070(13) 0.0000(14)
C12 0.0368(17) 0.0369(17) 0.0273(15) 0.0008(13) 0.0100(12) -0.0058(13)
C13 0.0441(19) 0.0406(19) 0.0409(19) 0.0023(15) 0.0105(15) -0.0172(15)
C14 0.060(3) 0.050(2) 0.048(2) 0.0133(19) -0.0123(19) -0.0088(19)
C15 0.0426(18) 0.0346(17) 0.0342(17) 0.0092(14) 0.0015(14) -0.0010(14)
C16 0.049(2) 0.0375(19) 0.0410(19) 0.0142(15) 0.0042(16) 0.0023(16)
C17 0.0395(17) 0.0275(16) 0.0421(18) 0.0094(14) 0.0135(14) 0.0048(13)
C18 0.056(2) 0.0250(16) 0.054(2) 0.0116(15) 0.0183(18) -0.0011(15)
C19 0.0460(19) 0.0331(17) 0.051(2) 0.0010(15) 0.0257(16) -0.0047(14)
C20 0.0409(17) 0.0200(14) 0.0378(17) 0.0000(12) 0.0126(14) -0.0004(12)
C21 0.0490(19) 0.0306(16) 0.0345(17) -0.0011(13) 0.0174(15) -0.0027(14)
C22 0.054(2) 0.0383(18) 0.0391(19) 0.0034(15) 0.0070(16) -0.0003(16)
C23 0.0430(19) 0.0358(18) 0.056(2) -0.0006(16) 0.0086(17) 0.0048(15)
C24 0.051(2) 0.0297(16) 0.049(2) -0.0008(14) 0.0228(17) 0.0013(14)
C25 0.054(2) 0.0259(15) 0.0330(16) 0.0021(12) 0.0168(15) -0.0012(14)
C30 0.0400(18) 0.0382(18) 0.0366(18) -0.0062(14) 0.0077(14) -0.0063(14)
C31 0.059(2) 0.042(2) 0.057(2) -0.0108(19) 0.0082(19) -0.0080(19)
C32 0.055(3) 0.062(3) 0.067(3) -0.031(2) 0.013(2) -0.019(2)
C33 0.043(2) 0.099(4) 0.053(3) -0.028(3) 0.0097(19) -0.018(2)
C34 0.053(2) 0.092(4) 0.043(2) 0.007(2) -0.0015(19) -0.010(2)
C35 0.043(2) 0.052(2) 0.047(2) 0.0052(18) 0.0056(16) -0.0077(17)
B1 0.0407(19) 0.0176(14) 0.0318(17) 0.0002(13) 0.0121(14) -0.0045(13)
P2 0.0529(6) 0.0585(6) 0.0430(5) -0.0053(5) 0.0171(4) -0.0127(5)
F1 0.0549(15) 0.0575(15) 0.0854(19) -0.0114(14) 0.0115(13) -0.0085(12)
F2 0.0487(16) 0.214(5) 0.0513(16) -0.039(2) 0.0178(13) -0.019(2)
F3 0.094(2) 0.0684(18) 0.100(2) -0.0236(17) 0.0447(19) 0.0087(17)
F4 0.110(2) 0.0577(16) 0.0647(17) -0.0159(14) 0.0087(16) -0.0285(17)
F5 0.091(2) 0.082(2) 0.0652(17) 0.0277(15) 0.0466(16) 0.0327(17)
F6 0.109(3) 0.118(3) 0.0404(14) -0.0050(16) 0.0138(15) -0.062(2)
N7 0.165(6) 0.065(3) 0.101(4) 0.016(3) 0.042(4) -0.003(4)
C40 0.091(4) 0.055(3) 0.103(5) 0.020(3) 0.043(4) 0.010(3)
C41 0.061(3) 0.064(3) 0.209(9) 0.000(4) 0.053(4) 0.000(3)
N8 0.070(3) 0.050(2) 0.055(2) 0.0007(16) 0.0161(18) 0.0011(18)
C42 0.065(3) 0.042(2) 0.045(2) -0.0094(17) 0.0152(18) -0.003(2)
C43 0.081(4) 0.092(4) 0.102(5) -0.021(4) 0.023(3) 0.026(3)

loop_
_atom_type_symbol
_atom_type_description
_atom_type_scat_dispersion_real
_atom_type_scat_dispersion_imag
_atom_type_scat_source
C C 0.0181 0.0091 'International Tables Vol C Tables 4.2.6.8 and 6.1.1.4'
H H 0.0000 0.0000 'International Tables Vol C Tables 4.2.6.8 and 6.1.1.4'
B B 0.0090 0.0039 'International Tables Vol C Tables 4.2.6.8 and 6.1.1.4'
F F 0.0727 0.0534 'International Tables Vol C Tables 4.2.6.8 and 6.1.1.4'
N N 0.0311 0.0180 'International Tables Vol C Tables 4.2.6.8 and 6.1.1.4'
O O 0.0492 0.0322 'International Tables Vol C Tables 4.2.6.8 and 6.1.1.4'
P P 0.2955 0.4335 'International Tables Vol C Tables 4.2.6.8 and 6.1.1.4'
S S 0.3331 0.5567 'International Tables Vol C Tables 4.2.6.8 and 6.1.1.4'
W W -5.4734 5.5774 'International Tables Vol C Tables 4.2.6.8 and 6.1.1.4'

loop_
_exptl_crystal_face_index_h
_exptl_crystal_face_index_k
_exptl_crystal_face_index_l
_exptl_crystal_face_perp_dist
-3 7 9 0.0463
3 -6 -10 0.0448
4 4 -13 0.0336
-4 -3 13 0.0563
-9 -1 0 0.0147
9 1 0 0.0110

loop_
_geom_angle_atom_site_label_1
_geom_angle_atom_site_label_2
_geom_angle_atom_site_label_3
_geom_angle
_geom_angle_site_symmetry_1
_geom_angle_site_symmetry_3
_geom_angle_publ_flag
N1 W1 S1 163.65(7) . . ?
N1 W1 N3 84.45(10) . . ?
N1 W1 N5 82.11(10) . . ?
N3 W1 S1 84.88(7) . . ?
N3 W1 N5 84.90(10) . . ?
N5 W1 S1 84.64(7) . . ?
C1 W1 S1 41.98(9) . . ?
C1 W1 N1 154.38(12) . . ?
C1 W1 N3 111.73(12) . . ?
C1 W1 N5 117.85(12) . . ?
C1 W1 C2 79.55(13) . . ?
C1 W1 C3 78.40(14) . . ?
C2 W1 S1 110.45(10) . . ?
C2 W1 N1 81.47(12) . . ?
C2 W1 N3 87.78(12) . . ?
C2 W1 N5 162.59(12) . . ?
C3 W1 S1 103.17(10) . . ?
C3 W1 N1 86.32(13) . . ?
C3 W1 N3 169.84(12) . . ?
C3 W1 N5 89.64(12) . . ?
C3 W1 C2 95.04(14) . . ?
C1 S1 W1 50.42(10) . . ?
C1 P1 C19 112.08(16) . . ?
C1 P1 C20 105.46(15) . . ?
C1 P1 C30 110.27(16) . . ?
C19 P1 C20 111.13(17) . . ?
C19 P1 C30 108.93(18) . . ?
C20 P1 C30 108.90(16) . . ?
N2 N1 W1 117.30(19) . . ?
C5 N1 W1 135.5(2) . . ?
C5 N1 N2 107.2(3) . . ?
N1 N2 B1 122.1(2) . . ?
C7 N2 N1 108.9(3) . . ?
C7 N2 B1 128.9(3) . . ?
N4 N3 W1 119.68(19) . . ?
C10 N3 W1 133.0(2) . . ?
C10 N3 N4 107.3(3) . . ?
N3 N4 B1 119.5(2) . . ?
C12 N4 N3 109.4(3) . . ?
C12 N4 B1 131.0(3) . . ?
N6 N5 W1 118.97(19) . . ?
C15 N5 W1 133.4(2) . . ?
C15 N5 N6 107.7(3) . . ?
N5 N6 B1 120.5(2) . . ?
C17 N6 N5 109.1(3) . . ?
C17 N6 B1 130.1(3) . . ?
S1 C1 W1 87.61(13) . . ?
S1 C1 P1 124.74(18) . . ?
P1 C1 W1 147.24(19) . . ?
O1 C2 W1 175.7(3) . . ?
O2 C3 W1 177.7(3) . . ?
H4A C4 H4B 109.5 . . ?
H4A C4 H4C 109.5 . . ?
H4B C4 H4C 109.5 . . ?
C5 C4 H4A 109.5 . . ?
C5 C4 H4B 109.5 . . ?
C5 C4 H4C 109.5 . . ?
N1 C5 C4 124.2(3) . . ?
N1 C5 C6 108.9(3) . . ?
C6 C5 C4 126.9(3) . . ?
C5 C6 H6 126.6 . . ?
C7 C6 C5 106.8(3) . . ?
C7 C6 H6 126.6 . . ?
N2 C7 C6 108.3(3) . . ?
N2 C7 C8 122.9(3) . . ?
C6 C7 C8 128.9(3) . . ?
C7 C8 H8A 109.5 . . ?
C7 C8 H8B 109.5 . . ?
C7 C8 H8C 109.5 . . ?
H8A C8 H8B 109.5 . . ?
H8A C8 H8C 109.5 . . ?
H8B C8 H8C 109.5 . . ?
H9A C9 H9B 109.5 . . ?
H9A C9 H9C 109.5 . . ?
H9B C9 H9C 109.5 . . ?
C10 C9 H9A 109.5 . . ?
C10 C9 H9B 109.5 . . ?
C10 C9 H9C 109.5 . . ?
N3 C10 C9 123.3(3) . . ?
N3 C10 C11 109.3(3) . . ?
C11 C10 C9 127.4(3) . . ?
C10 C11 H11 126.9 . . ?
C12 C11 C10 106.2(3) . . ?
C12 C11 H11 126.9 . . ?
N4 C12 C11 107.8(3) . . ?
N4 C12 C13 122.7(3) . . ?
C11 C12 C13 129.5(3) . . ?
C12 C13 H13A 109.5 . . ?
C12 C13 H13B 109.5 . . ?
C12 C13 H13C 109.5 . . ?
H13A C13 H13B 109.5 . . ?
H13A C13 H13C 109.5 . . ?
H13B C13 H13C 109.5 . . ?
H14A C14 H14B 109.5 . . ?
H14A C14 H14C 109.5 . . ?
H14B C14 H14C 109.5 . . ?
C15 C14 H14A 109.5 . . ?
C15 C14 H14B 109.5 . . ?
C15 C14 H14C 109.5 . . ?
N5 C15 C14 124.1(3) . . ?
N5 C15 C16 109.0(3) . . ?
C16 C15 C14 126.8(3) . . ?
C15 C16 H16 126.8 . . ?
C17 C16 C15 106.3(3) . . ?
C17 C16 H16 126.8 . . ?
N6 C17 C16 107.9(3) . . ?
N6 C17 C18 122.9(3) . . ?
C16 C17 C18 129.2(3) . . ?
C17 C18 H18A 109.5 . . ?
C17 C18 H18B 109.5 . . ?
C17 C18 H18C 109.5 . . ?
H18A C18 H18B 109.5 . . ?
H18A C18 H18C 109.5 . . ?
H18B C18 H18C 109.5 . . ?
P1 C19 H19A 109.5 . . ?
P1 C19 H19B 109.5 . . ?
P1 C19 H19C 109.5 . . ?
H19A C19 H19B 109.5 . . ?
H19A C19 H19C 109.5 . . ?
H19B C19 H19C 109.5 . . ?
C21 C20 P1 121.0(3) . . ?
C25 C20 P1 118.0(3) . . ?
C25 C20 C21 120.7(3) . . ?
C20 C21 H21 120.6 . . ?
C22 C21 C20 118.8(3) . . ?
C22 C21 H21 120.6 . . ?
C21 C22 H22 119.6 . . ?
C21 C22 C23 120.7(3) . . ?
C23 C22 H22 119.6 . . ?
C22 C23 H23 120.1 . . ?
C24 C23 C22 119.8(4) . . ?
C24 C23 H23 120.1 . . ?
C23 C24 H24 119.7 . . ?
C25 C24 C23 120.7(3) . . ?
C25 C24 H24 119.7 . . ?
C20 C25 H25 120.3 . . ?
C24 C25 C20 119.3(3) . . ?
C24 C25 H25 120.3 . . ?
C31 C30 P1 117.3(3) . . ?
C35 C30 P1 122.1(3) . . ?
C35 C30 C31 120.6(4) . . ?
C30 C31 H31 120.4 . . ?
C32 C31 C30 119.2(4) . . ?
C32 C31 H31 120.4 . . ?
C31 C32 H32 119.7 . . ?
C31 C32 C33 120.7(4) . . ?
C33 C32 H32 119.7 . . ?
C32 C33 H33 119.9 . . ?
C32 C33 C34 120.3(4) . . ?
C34 C33 H33 119.9 . . ?
C33 C34 H34 120.0 . . ?
C33 C34 C35 120.0(5) . . ?
C35 C34 H34 120.0 . . ?
C30 C35 C34 119.3(4) . . ?
C30 C35 H35 120.3 . . ?
C34 C35 H35 120.3 . . ?
N2 B1 H1 109.9 . . ?
N4 B1 N2 108.7(2) . . ?
N4 B1 H1 109.9 . . ?
N6 B1 N2 108.6(3) . . ?
N6 B1 N4 109.6(3) . . ?
N6 B1 H1 109.9 . . ?
F1 P2 F2 178.1(2) . . ?
F1 P2 F3 90.16(17) . . ?
F1 P2 F4 89.22(17) . . ?
F1 P2 F5 90.70(17) . . ?
F1 P2 F6 89.73(18) . . ?
F2 P2 F3 90.9(2) . . ?
F2 P2 F4 89.7(2) . . ?
F2 P2 F6 88.76(19) . . ?
F3 P2 F4 179.29(19) . . ?
F3 P2 F6 90.05(19) . . ?
F5 P2 F2 90.81(18) . . ?
F5 P2 F3 90.53(18) . . ?
F5 P2 F4 89.13(17) . . ?
F5 P2 F6 179.3(2) . . ?
F6 P2 F4 90.30(19) . . ?
N7 C40 C41 178.2(7) . . ?
C40 C41 H41A 109.5 . . ?
C40 C41 H41B 109.5 . . ?
C40 C41 H41C 109.5 . . ?
H41A C41 H41B 109.5 . . ?
H41A C41 H41C 109.5 . . ?
H41B C41 H41C 109.5 . . ?
N8 C42 C43 177.6(5) . . ?
C42 C43 H43A 109.5 . . ?
C42 C43 H43B 109.5 . . ?
C42 C43 H43C 109.5 . . ?
H43A C43 H43B 109.5 . . ?
H43A C43 H43C 109.5 . . ?
H43B C43 H43C 109.5 . . ?

loop_
_geom_bond_atom_site_label_1
_geom_bond_atom_site_label_2
_geom_bond_distance
_geom_bond_site_symmetry_2
_geom_bond_publ_flag
W1 S1 2.5638(8) . ?
W1 N1 2.195(3) . ?
W1 N3 2.209(3) . ?
W1 N5 2.212(2) . ?
W1 C1 1.978(3) . ?
W1 C2 2.035(4) . ?
W1 C3 2.030(4) . ?
S1 C1 1.716(3) . ?
P1 C1 1.767(3) . ?
P1 C19 1.787(3) . ?
P1 C20 1.788(3) . ?
P1 C30 1.796(4) . ?
O1 C2 1.110(4) . ?
O2 C3 1.116(5) . ?
N1 N2 1.385(4) . ?
N1 C5 1.352(4) . ?
N2 C7 1.347(4) . ?
N2 B1 1.545(4) . ?
N3 N4 1.376(3) . ?
N3 C10 1.335(4) . ?
N4 C12 1.346(4) . ?
N4 B1 1.533(4) . ?
N5 N6 1.370(4) . ?
N5 C15 1.335(4) . ?
N6 C17 1.347(4) . ?
N6 B1 1.527(4) . ?
C4 H4A 0.9600 . ?
C4 H4B 0.9600 . ?
C4 H4C 0.9600 . ?
C4 C5 1.498(5) . ?
C5 C6 1.385(5) . ?
C6 H6 0.9300 . ?
C6 C7 1.381(5) . ?
C7 C8 1.503(5) . ?
C8 H8A 0.9600 . ?
C8 H8B 0.9600 . ?
C8 H8C 0.9600 . ?
C9 H9A 0.9600 . ?
C9 H9B 0.9600 . ?
C9 H9C 0.9600 . ?
C9 C10 1.502(4) . ?
C10 C11 1.393(5) . ?
C11 H11 0.9300 . ?
C11 C12 1.382(5) . ?
C12 C13 1.498(4) . ?
C13 H13A 0.9600 . ?
C13 H13B 0.9600 . ?
C13 H13C 0.9600 . ?
C14 H14A 0.9600 . ?
C14 H14B 0.9600 . ?
C14 H14C 0.9600 . ?
C14 C15 1.498(5) . ?
C15 C16 1.391(5) . ?
C16 H16 0.9300 . ?
C16 C17 1.378(5) . ?
C17 C18 1.497(5) . ?
C18 H18A 0.9600 . ?
C18 H18B 0.9600 . ?
C18 H18C 0.9600 . ?
C19 H19A 0.9600 . ?
C19 H19B 0.9600 . ?
C19 H19C 0.9600 . ?
C20 C21 1.396(5) . ?
C20 C25 1.395(5) . ?
C21 H21 0.9300 . ?
C21 C22 1.383(5) . ?
C22 H22 0.9300 . ?
C22 C23 1.388(6) . ?
C23 H23 0.9300 . ?
C23 C24 1.385(6) . ?
C24 H24 0.9300 . ?
C24 C25 1.376(5) . ?
C25 H25 0.9300 . ?
C30 C31 1.403(5) . ?
C30 C35 1.377(5) . ?
C31 H31 0.9300 . ?
C31 C32 1.372(6) . ?
C32 H32 0.9300 . ?
C32 C33 1.374(8) . ?
C33 H33 0.9300 . ?
C33 C34 1.385(7) . ?
C34 H34 0.9300 . ?
C34 C35 1.391(6) . ?
C35 H35 0.9300 . ?
B1 H1 1.1500 . ?
P2 F1 1.585(3) . ?
P2 F2 1.587(3) . ?
P2 F3 1.592(3) . ?
P2 F4 1.599(3) . ?
P2 F5 1.586(3) . ?
P2 F6 1.592(3) . ?
N7 C40 1.110(8) . ?
C40 C41 1.464(8) . ?
C41 H41A 0.9600 . ?
C41 H41B 0.9600 . ?
C41 H41C 0.9600 . ?
N8 C42 1.118(6) . ?
C42 C43 1.452(7) . ?
C43 H43A 0.9600 . ?
C43 H43B 0.9600 . ?
C43 H43C 0.9600 . ?

loop_
_geom_torsion_atom_site_label_1
_geom_torsion_atom_site_label_2
_geom_torsion_atom_site_label_3
_geom_torsion_atom_site_label_4
_geom_torsion
_geom_torsion_site_symmetry_1
_geom_torsion_site_symmetry_2
_geom_torsion_site_symmetry_3
_geom_torsion_site_symmetry_4
_geom_torsion_publ_flag
W1 S1 C1 P1 174.4(3) . . . . ?
W1 N1 N2 C7 179.4(2) . . . . ?
W1 N1 N2 B1 -5.1(4) . . . . ?
W1 N1 C5 C4 0.6(6) . . . . ?
W1 N1 C5 C6 -179.3(3) . . . . ?
W1 N3 N4 C12 -178.95(19) . . . . ?
W1 N3 N4 B1 -3.4(3) . . . . ?
W1 N3 C10 C9 1.0(5) . . . . ?
W1 N3 C10 C11 179.4(2) . . . . ?
W1 N5 N6 C17 178.8(2) . . . . ?
W1 N5 N6 B1 3.9(4) . . . . ?
W1 N5 C15 C14 -0.3(6) . . . . ?
W1 N5 C15 C16 -178.8(2) . . . . ?
P1 C20 C21 C22 174.2(3) . . . . ?
P1 C20 C25 C24 -173.2(3) . . . . ?
P1 C30 C31 C32 179.6(4) . . . . ?
P1 C30 C35 C34 -179.4(3) . . . . ?
N1 N2 C7 C6 -0.1(4) . . . . ?
N1 N2 C7 C8 -179.4(3) . . . . ?
N1 N2 B1 N4 63.1(4) . . . . ?
N1 N2 B1 N6 -56.2(4) . . . . ?
N1 C5 C6 C7 0.6(4) . . . . ?
N2 N1 C5 C4 179.2(4) . . . . ?
N2 N1 C5 C6 -0.6(4) . . . . ?
N3 N4 C12 C11 -0.4(4) . . . . ?
N3 N4 C12 C13 179.3(3) . . . . ?
N3 N4 B1 N2 -56.8(4) . . . . ?
N3 N4 B1 N6 61.9(3) . . . . ?
N3 C10 C11 C12 -1.6(4) . . . . ?
N4 N3 C10 C9 -177.1(3) . . . . ?
N4 N3 C10 C11 1.3(4) . . . . ?
N5 N6 C17 C16 0.3(4) . . . . ?
N5 N6 C17 C18 179.5(3) . . . . ?
N5 N6 B1 N2 56.2(4) . . . . ?
N5 N6 B1 N4 -62.5(4) . . . . ?
N5 C15 C16 C17 0.2(4) . . . . ?
N6 N5 C15 C14 178.5(4) . . . . ?
N6 N5 C15 C16 0.0(4) . . . . ?
C1 P1 C20 C21 -103.0(3) . . . . ?
C1 P1 C20 C25 70.2(3) . . . . ?
C1 P1 C30 C31 -168.7(3) . . . . ?
C1 P1 C30 C35 10.7(4) . . . . ?
C4 C5 C6 C7 -179.3(4) . . . . ?
C5 N1 N2 C7 0.5(4) . . . . ?
C5 N1 N2 B1 176.0(3) . . . . ?
C5 C6 C7 N2 -0.3(4) . . . . ?
C5 C6 C7 C8 178.9(4) . . . . ?
C7 N2 B1 N4 -122.3(4) . . . . ?
C7 N2 B1 N6 118.4(4) . . . . ?
C9 C10 C11 C12 176.7(3) . . . . ?
C10 N3 N4 C12 -0.6(3) . . . . ?
C10 N3 N4 B1 175.0(3) . . . . ?
C10 C11 C12 N4 1.2(4) . . . . ?
C10 C11 C12 C13 -178.4(3) . . . . ?
C12 N4 B1 N2 117.7(3) . . . . ?
C12 N4 B1 N6 -123.6(3) . . . . ?
C14 C15 C16 C17 -178.2(4) . . . . ?
C15 N5 N6 C17 -0.2(4) . . . . ?
C15 N5 N6 B1 -175.1(3) . . . . ?
C15 C16 C17 N6 -0.3(4) . . . . ?
C15 C16 C17 C18 -179.4(4) . . . . ?
C17 N6 B1 N2 -117.5(3) . . . . ?
C17 N6 B1 N4 123.8(3) . . . . ?
C19 P1 C1 W1 -15.6(4) . . . . ?
C19 P1 C1 S1 174.8(2) . . . . ?
C19 P1 C20 C21 18.7(3) . . . . ?
C19 P1 C20 C25 -168.1(3) . . . . ?
C19 P1 C30 C31 67.9(4) . . . . ?
C19 P1 C30 C35 -112.7(3) . . . . ?
C20 P1 C1 W1 105.5(4) . . . . ?
C20 P1 C1 S1 -64.2(3) . . . . ?
C20 P1 C30 C31 -53.4(4) . . . . ?
C20 P1 C30 C35 126.0(3) . . . . ?
C20 C21 C22 C23 -1.8(5) . . . . ?
C21 C20 C25 C24 0.0(5) . . . . ?
C21 C22 C23 C24 1.2(6) . . . . ?
C22 C23 C24 C25 0.1(6) . . . . ?
C23 C24 C25 C20 -0.7(5) . . . . ?
C25 C20 C21 C22 1.2(5) . . . . ?
C30 P1 C1 W1 -137.1(3) . . . . ?
C30 P1 C1 S1 53.2(3) . . . . ?
C30 P1 C20 C21 138.7(3) . . . . ?
C30 P1 C20 C25 -48.1(3) . . . . ?
C30 C31 C32 C33 -1.3(7) . . . . ?
C31 C30 C35 C34 0.0(6) . . . . ?
C31 C32 C33 C34 2.1(7) . . . . ?
C32 C33 C34 C35 -1.9(7) . . . . ?
C33 C34 C35 C30 0.8(7) . . . . ?
C35 C30 C31 C32 0.2(7) . . . . ?
B1 N2 C7 C6 -175.2(3) . . . . ?
B1 N2 C7 C8 5.5(6) . . . . ?
B1 N4 C12 C11 -175.3(3) . . . . ?
B1 N4 C12 C13 4.3(5) . . . . ?
B1 N6 C17 C16 174.6(3) . . . . ?
B1 N6 C17 C18 -6.3(5) . . . . ?

loop_
_exptl_oxdiff_crystal_face_indexfrac_h
_exptl_oxdiff_crystal_face_indexfrac_k
_exptl_oxdiff_crystal_face_indexfrac_l
_exptl_oxdiff_crystal_face_x
_exptl_oxdiff_crystal_face_y
_exptl_oxdiff_crystal_face_z
-2.6403 6.5269 9.4546 0.0276 0.1253 0.9917
2.8077 -6.2628 -9.9309 -0.0381 -0.1692 -0.9848
4.3142 3.5720 -12.8657 -0.2293 -0.9609 -0.1554
-4.3600 -3.3172 13.0552 0.2279 0.9555 0.1871
-8.8545 -0.9836 -0.2310 0.9968 0.0795 0.0090
8.8545 0.9836 0.2310 -0.9968 -0.0795 -0.0090
